data_7035131
loop_
_publ_author_name
'Gilmour, Damon J.'
'Webster, Ruth L.'
'Perry, Mitchell R.'
'Schafer, Laurel L.'

_publ_section_title
;
 Titanium pyridonates for the homo- and copolymerization of rac-lactide
 and \e-caprolactone.
;
_journal_issue 27
_journal_name_full 'Dalton transactions (Cambridge, England : 2003)'
_journal_page_first 12411
_journal_page_last 12419
_journal_paper_doi 10.1039/c5dt01162k
_journal_volume 44
_journal_year 2015
_chemical_formula_moiety 'C20 H24 N4 O3 Ti1'
_chemical_formula_sum 'C20 H24 N4 O3 Ti'
_chemical_formula_weight 416.33
_chemical_name_common 'Tris-(6-methyl pyridonate)-Titanium dimethylamido'
_chemical_name_systematic
;
 ?
;
_space_group_crystal_system monoclinic
_space_group_IT_number 14
_space_group_name_Hall '-P 2ybc'
_space_group_name_H-M_alt 'P 1 21/c 1'
_symmetry_space_group_name_Hall '-P 2ybc'
_symmetry_space_group_name_H-M 'P 1 21/c 1'
_atom_sites_solution_hydrogens geom
_atom_sites_solution_primary direct
_atom_sites_solution_secondary difmap
_audit_creation_method SHELXL-97
_audit_update_record
;
2015-02-17 deposited with the CCDC.
2015-05-13 downloaded from the CCDC.
;
_cell_angle_alpha 90.000(5)
_cell_angle_beta 113.229(5)
_cell_angle_gamma 90.000(5)
_cell_formula_units_Z 8
_cell_length_a 15.541(5)
_cell_length_b 15.777(5)
_cell_length_c 17.710(5)
_cell_measurement_reflns_used 48423
_cell_measurement_temperature 100(2)
_cell_measurement_theta_max 60.632
_cell_measurement_theta_min 5.348
_cell_volume 3990(2)
_computing_structure_refinement 'SHELXL-97 (Sheldrick, 1997)'
_diffrn_ambient_temperature 100(2)
_diffrn_measured_fraction_theta_full 0.988
_diffrn_measured_fraction_theta_max 0.988
_diffrn_measurement_device_type 'Bruker X8 Apex II'
_diffrn_measurement_method 'area detector'
_diffrn_radiation_monochromator graphite
_diffrn_radiation_type MoK\a
_diffrn_radiation_wavelength 0.71073
_diffrn_reflns_av_R_equivalents 0.0351
_diffrn_reflns_av_unetI/netI 0.0355
_diffrn_reflns_limit_h_max 21
_diffrn_reflns_limit_h_min -21
_diffrn_reflns_limit_k_max 21
_diffrn_reflns_limit_k_min -22
_diffrn_reflns_limit_l_max 25
_diffrn_reflns_limit_l_min -25
_diffrn_reflns_number 47362
_diffrn_reflns_theta_full 30.35
_diffrn_reflns_theta_max 30.35
_diffrn_reflns_theta_min 1.92
_diffrn_source 'fine-focus sealed tube'
_exptl_absorpt_coefficient_mu 0.457
_exptl_absorpt_correction_T_max 0.9210
_exptl_absorpt_correction_T_min 0.8599
_exptl_absorpt_correction_type multi-scan
_exptl_absorpt_process_details SADABS-2008/1
_exptl_crystal_colour red
_exptl_crystal_density_diffrn 1.386
_exptl_crystal_density_method 'not measured'
_exptl_crystal_description prisms
_exptl_crystal_F_000 1744
_exptl_crystal_size_max 0.40
_exptl_crystal_size_mid 0.25
_exptl_crystal_size_min 0.18
_refine_diff_density_max 3.219
_refine_diff_density_min -0.643
_refine_diff_density_rms 0.081
_refine_ls_extinction_method none
_refine_ls_goodness_of_fit_ref 1.041
_refine_ls_hydrogen_treatment constr
_refine_ls_matrix_type full
_refine_ls_number_parameters 515
_refine_ls_number_reflns 11864
_refine_ls_number_restraints 0
_refine_ls_restrained_S_all 1.041
_refine_ls_R_factor_all 0.0659
_refine_ls_R_factor_gt 0.0485
_refine_ls_shift/su_max 0.001
_refine_ls_shift/su_mean 0.000
_refine_ls_structure_factor_coef Fsqd
_refine_ls_weighting_details 'calc w=1/[\s^2^(Fo^2^)+(0.0590P)^2^+4.7142P] where P=(Fo^2^+2Fc^2^)/3'
_refine_ls_weighting_scheme calc
_refine_ls_wR_factor_gt 0.1227
_refine_ls_wR_factor_ref 0.1340
_reflns_number_gt 9283
_reflns_number_total 11864
_reflns_threshold_expression >2sigma(I)
_cod_data_source_file c5dt01162k2.cif
_cod_data_source_block mo_ls365_0m
_cod_depositor_comments 'Adding full bibliography for 7035131--7035135.cif.'
_cod_database_code 7035131
_olex2_refinement_description
;
1. Others
 Fixed Uiso: H14(0.021) H10(0.023) H38A(0.03) H38B(0.03) H38C(0.03) H18A(0.03)
 H18B(0.03) H18C(0.03) H02(0.024) H22(0.026) H15(0.024) H26A(0.037) H26B(0.037)
 H26C(0.037) H36(0.022) H24(0.025) H16(0.023) H39A(0.036) H39B(0.036)
 H39C(0.036) H08(0.023) H35(0.024) H34(0.023) H19A(0.042) H19B(0.042)
 H19C(0.042) H09(0.024) H28(0.031) H30(0.032) H12A(0.032) H12B(0.032)
 H12C(0.032) H23(0.029) H04(0.025) H20A(0.042) H20B(0.042) H20C(0.042)
 H06A(0.038) H06B(0.038) H06C(0.038) H40A(0.04) H40B(0.04) H40C(0.04)
 H03(0.026) H29(0.037) H32A(0.046) H32B(0.046) H32C(0.046)
 Fixed X: H14(0.2657) H10(0.3602) H38A(0.4886) H38B(0.4084) H38C(0.4132) H18A(-
 0.0033) H18B(0.0825) H18C(0.0531) H02(-0.2414) H22(0.7416) H15(0.2958)
 H26A(0.4258) H26B(0.5003) H26C(0.463) H36(0.2769) H24(0.6395) H16(0.2055)
 H39A(0.6368) H39B(0.6047) H39C(0.5608) H08(0.1325) H35(0.1909) H34(0.2278)
 H19A(-0.1236) H19B(-0.0744) H19C(-0.0409) H09(0.2852) H28(0.4216) H30(0.1775)
 H12A(0.2537) H12B(0.3468) H12C(0.328) H23(0.7569) H04(-0.1677) H20A(0.0647)
 H20B(0.0781) H20C(-0.0176) H06A(0.0512) H06B(-0.0299) H06C(-0.0031)
 H40A(0.4531) H40B(0.4247) H40C(0.5241) H03(-0.2716) H29(0.273) H32A(0.2464)
 H32B(0.1548) H32C(0.1967)
 Fixed Y: H14(0.1667) H10(-0.1413) H38A(0.3755) H38B(0.4312) H38C(0.334)
 H18A(0.2102) H18B(0.2314) H18C(0.1368) H02(0.1447) H22(0.322) H15(0.2729)
 H26A(0.3078) H26B(0.2885) H26C(0.2152) H36(0.4575) H24(0.3635) H16(0.2869)
 H39A(0.0187) H39B(0.0509) H39C(-0.0317) H08(-0.1112) H35(0.4226) H34(0.3023)
 H19A(-0.143) H19B(-0.1354) H19C(-0.2039) H09(-0.1579) H28(0.0496) H30(-0.0003)
 H12A(-0.0653) H12B(-0.1053) H12C(-0.0081) H23(0.3814) H04(0.2316) H20A(-
 0.1656) H20B(-0.0698) H20C(-0.1149) H06A(0.1636) H06B(0.1804) H06C(0.0872)
 H40A(-0.021) H40B(0.0685) H40C(0.0314) H03(0.2296) H29(-0.0111) H32A(0.0504)
 H32B(0.0412) H32C(0.1313)
 Fixed Z: H14(0.7992) H10(1.0136) H38A(0.5765) H38B(0.5142) H38C(0.4978)
 H18A(0.9302) H18B(1.0118) H18C(0.9882) H02(0.7532) H22(0.7825) H15(0.8961)
 H26A(0.8583) H26B(0.9468) H26C(0.8823) H36(0.5498) H24(0.9554) H16(0.9732)
 H39A(0.7801) H39B(0.6894) H39C(0.7084) H08(1.0659) H35(0.628) H34(0.7086)
 H19A(0.7083) H19B(0.8042) H19C(0.7577) H09(1.103) H28(0.4373) H30(0.4568)
 H12A(0.8114) H12B(0.874) H12C(0.8777) H23(0.9073) H04(0.5737) H20A(0.6976)
 H20B(0.6813) H20C(0.6318) H06A(0.6475) H06B(0.5617) H06C(0.5928) H40A(0.7739)
 H40B(0.7949) H40C(0.8472) H03(0.6385) H29(0.3848) H32A(0.6563) H32B(0.5766)
 H32C(0.607)
;
_olex2_submission_special_instructions 'No special instructions were received'

loop_
_space_group_symop_id
_space_group_symop_operation_xyz
1 'x, y, z'
2 '-x, y+1/2, -z+1/2'
3 '-x, -y, -z'
4 'x, -y-1/2, z-1/2'

loop_
_atom_site_label
_atom_site_type_symbol
_atom_site_fract_x
_atom_site_fract_y
_atom_site_fract_z
_atom_site_U_iso_or_equiv
_atom_site_adp_type
_atom_site_occupancy
_atom_site_symmetry_multiplicity
_atom_site_calc_flag
_atom_site_refinement_flags
Ti01 Ti 0.03232(2) 0.00827(2) 0.814538(19) 0.01238(8) Uani 1 1 d .
Ti02 Ti 0.47140(2) 0.17489(2) 0.678392(19) 0.01345(8) Uani 1 1 d .
O01 O -0.09277(9) 0.04299(9) 0.81430(8) 0.0172(3) Uani 1 1 d .
O04 O 0.59375(10) 0.22981(9) 0.68971(8) 0.0184(3) Uani 1 1 d .
O05 O 0.48661(10) 0.13999(9) 0.57512(8) 0.0190(3) Uani 1 1 d .
N03 N 0.10474(11) 0.12526(10) 0.86668(9) 0.0133(3) Uani 1 1 d .
O02 O 0.03368(10) -0.03934(9) 0.92020(8) 0.0180(3) Uani 1 1 d .
O03 O 0.12848(9) 0.05265(8) 0.77075(8) 0.0149(3) Uani 1 1 d .
O06 O 0.36584(10) 0.19597(9) 0.71781(8) 0.0168(3) Uani 1 1 d .
N07 N 0.38479(11) 0.28735(10) 0.63250(9) 0.0130(3) Uani 1 1 d .
N02 N 0.16514(11) -0.05409(10) 0.90371(9) 0.0143(3) Uani 1 1 d .
N04 N 0.00119(11) -0.08734(10) 0.74630(9) 0.0163(3) Uani 1 1 d .
N05 N 0.54746(11) 0.25710(10) 0.78908(9) 0.0147(3) Uani 1 1 d .
N06 N 0.35237(12) 0.10438(10) 0.58041(9) 0.0168(3) Uani 1 1 d .
N01 N -0.06024(11) 0.09660(10) 0.71450(9) 0.0146(3) Uani 1 1 d .
N08 N 0.51167(11) 0.07381(10) 0.73807(9) 0.0155(3) Uani 1 1 d .
C05 C -0.07727(14) 0.14673(13) 0.64864(11) 0.0170(4) Uani 1 1 d .
C17 C 0.12114(13) 0.18767(12) 0.92219(11) 0.0152(3) Uani 1 1 d .
C14 C 0.22994(13) 0.17224(12) 0.83042(12) 0.0173(4) Uani 1 1 d .
H14 H 0.2657 0.1667 0.7992 0.021 Uiso 1 1 calc R
C21 C 0.61450(14) 0.26847(12) 0.76002(11) 0.0165(3) Uani 1 1 d .
C11 C 0.25341(14) -0.08030(12) 0.92502(11) 0.0159(3) Uani 1 1 d .
C10 C 0.29954(14) -0.12124(12) 0.99929(12) 0.0189(4) Uani 1 1 d .
H10 H 0.3602 -0.1413 1.0136 0.023 Uiso 1 1 calc R
C38 C 0.42387(15) 0.37634(13) 0.53945(11) 0.0198(4) Uani 1 1 d .
H38A H 0.4886 0.3755 0.5765 0.030 Uiso 1 1 calc R
H38B H 0.4084 0.4312 0.5142 0.030 Uiso 1 1 calc R
H38C H 0.4132 0.3340 0.4978 0.030 Uiso 1 1 calc R
C18 C 0.05769(14) 0.19190(14) 0.96710(12) 0.0203(4) Uani 1 1 d .
H18A H -0.0033 0.2102 0.9302 0.030 Uiso 1 1 calc R
H18B H 0.0825 0.2314 1.0118 0.030 Uiso 1 1 calc R
H18C H 0.0531 0.1368 0.9882 0.030 Uiso 1 1 calc R
C02 C -0.20103(14) 0.14550(13) 0.72593(12) 0.0201(4) Uani 1 1 d .
H02 H -0.2414 0.1447 0.7532 0.024 Uiso 1 1 calc R
C22 C 0.69531(15) 0.31494(13) 0.80291(13) 0.0215(4) Uani 1 1 d .
H22 H 0.7416 0.3220 0.7825 0.026 Uiso 1 1 calc R
C33 C 0.33564(13) 0.26614(12) 0.67716(11) 0.0150(3) Uani 1 1 d .
C31 C 0.26873(15) 0.06677(13) 0.55217(13) 0.0219(4) Uani 1 1 d .
C15 C 0.24705(14) 0.23512(13) 0.88790(12) 0.0197(4) Uani 1 1 d .
H15 H 0.2958 0.2729 0.8961 0.024 Uiso 1 1 calc R
C37 C 0.36403(13) 0.35820(12) 0.58587(10) 0.0157(3) Uani 1 1 d .
C26 C 0.47948(16) 0.27411(15) 0.88968(13) 0.0248(4) Uani 1 1 d .
H26A H 0.4258 0.3078 0.8583 0.037 Uiso 1 1 calc R
H26B H 0.5003 0.2885 0.9468 0.037 Uiso 1 1 calc R
H26C H 0.4630 0.2152 0.8823 0.037 Uiso 1 1 calc R
C36 C 0.29173(14) 0.40920(12) 0.58266(11) 0.0184(4) Uani 1 1 d .
H36 H 0.2769 0.4575 0.5498 0.022 Uiso 1 1 calc R
C27 C 0.40764(15) 0.09924(12) 0.53794(11) 0.0185(4) Uani 1 1 d .
C13 C 0.15575(13) 0.11657(12) 0.82088(11) 0.0136(3) Uani 1 1 d .
C24 C 0.63400(15) 0.33888(13) 0.90602(12) 0.0208(4) Uani 1 1 d .
H24 H 0.6395 0.3635 0.9554 0.025 Uiso 1 1 calc R
C25 C 0.55612(15) 0.29094(12) 0.86110(11) 0.0185(4) Uani 1 1 d .
C16 C 0.19303(14) 0.24384(12) 0.93449(12) 0.0188(4) Uani 1 1 d .
H16 H 0.2055 0.2869 0.9732 0.023 Uiso 1 1 calc R
C07 C 0.11984(13) -0.06701(12) 0.95338(11) 0.0155(3) Uani 1 1 d .
C39 C 0.58466(16) 0.02368(14) 0.72815(13) 0.0241(4) Uani 1 1 d .
H39A H 0.6368 0.0187 0.7801 0.036 Uiso 1 1 calc R
H39B H 0.6047 0.0509 0.6894 0.036 Uiso 1 1 calc R
H39C H 0.5608 -0.0317 0.7084 0.036 Uiso 1 1 calc R
C08 C 0.16340(15) -0.10481(13) 1.03075(11) 0.0192(4) Uani 1 1 d .
H08 H 0.1325 -0.1112 1.0659 0.023 Uiso 1 1 calc R
C35 C 0.23994(14) 0.38798(13) 0.62951(12) 0.0196(4) Uani 1 1 d .
H35 H 0.1909 0.4226 0.6280 0.024 Uiso 1 1 calc R
C34 C 0.26134(14) 0.31679(13) 0.67716(12) 0.0192(4) Uani 1 1 d .
H34 H 0.2278 0.3023 0.7086 0.023 Uiso 1 1 calc R
C01 C -0.12033(13) 0.09542(12) 0.75202(11) 0.0153(3) Uani 1 1 d .
C19 C -0.06503(17) -0.14750(15) 0.75487(14) 0.0281(5) Uani 1 1 d .
H19A H -0.1236 -0.1430 0.7083 0.042 Uiso 1 1 calc R
H19B H -0.0744 -0.1354 0.8042 0.042 Uiso 1 1 calc R
H19C H -0.0409 -0.2039 0.7577 0.042 Uiso 1 1 calc R
C09 C 0.25397(15) -0.13200(13) 1.05236(12) 0.0203(4) Uani 1 1 d .
H09 H 0.2852 -0.1579 1.1030 0.024 Uiso 1 1 calc R
C28 C 0.38173(17) 0.05462(14) 0.46475(12) 0.0256(4) Uani 1 1 d .
H28 H 0.4216 0.0496 0.4373 0.031 Uiso 1 1 calc R
C30 C 0.23684(16) 0.02404(13) 0.47760(13) 0.0263(4) Uani 1 1 d .
H30 H 0.1775 -0.0003 0.4568 0.032 Uiso 1 1 calc R
C12 C 0.29961(14) -0.06322(14) 0.86680(12) 0.0214(4) Uani 1 1 d .
H12A H 0.2537 -0.0653 0.8114 0.032 Uiso 1 1 calc R
H12B H 0.3468 -0.1053 0.8740 0.032 Uiso 1 1 calc R
H12C H 0.3280 -0.0081 0.8777 0.032 Uiso 1 1 calc R
C23 C 0.70389(16) 0.35005(14) 0.87685(13) 0.0242(4) Uani 1 1 d .
H23 H 0.7569 0.3814 0.9073 0.029 Uiso 1 1 calc R
C04 C -0.15606(15) 0.19710(13) 0.61923(12) 0.0211(4) Uani 1 1 d .
H04 H -0.1677 0.2316 0.5737 0.025 Uiso 1 1 calc R
C20 C 0.03438(17) -0.11142(15) 0.68407(13) 0.0279(5) Uani 1 1 d .
H20A H 0.0647 -0.1656 0.6976 0.042 Uiso 1 1 calc R
H20B H 0.0781 -0.0698 0.6813 0.042 Uiso 1 1 calc R
H20C H -0.0176 -0.1149 0.6318 0.042 Uiso 1 1 calc R
C06 C -0.00866(16) 0.14425(15) 0.60917(13) 0.0255(4) Uani 1 1 d .
H06A H 0.0512 0.1636 0.6475 0.038 Uiso 1 1 calc R
H06B H -0.0299 0.1804 0.5617 0.038 Uiso 1 1 calc R
H06C H -0.0031 0.0872 0.5928 0.038 Uiso 1 1 calc R
C40 C 0.47535(17) 0.03493(15) 0.79310(13) 0.0265(4) Uani 1 1 d .
H40A H 0.4531 -0.0210 0.7739 0.040 Uiso 1 1 calc R
H40B H 0.4247 0.0685 0.7949 0.040 Uiso 1 1 calc R
H40C H 0.5241 0.0314 0.8472 0.040 Uiso 1 1 calc R
C03 C -0.21818(15) 0.19598(14) 0.65833(13) 0.0220(4) Uani 1 1 d .
H03 H -0.2716 0.2296 0.6385 0.026 Uiso 1 1 calc R
C29 C 0.29387(19) 0.01792(15) 0.43452(13) 0.0310(5) Uani 1 1 d .
H29 H 0.2730 -0.0111 0.3848 0.037 Uiso 1 1 calc R
C32 C 0.21157(17) 0.07298(15) 0.60248(16) 0.0309(5) Uani 1 1 d .
H32A H 0.2464 0.0504 0.6563 0.046 Uiso 1 1 calc R
H32B H 0.1548 0.0412 0.5766 0.046 Uiso 1 1 calc R
H32C H 0.1967 0.1313 0.6070 0.046 Uiso 1 1 calc R

loop_
_atom_site_aniso_label
_atom_site_aniso_U_11
_atom_site_aniso_U_22
_atom_site_aniso_U_33
_atom_site_aniso_U_23
_atom_site_aniso_U_13
_atom_site_aniso_U_12
Ti01 0.01094(15) 0.01369(15) 0.01338(14) -0.00105(11) 0.00571(11) -0.00218(12)
Ti02 0.01362(16) 0.01521(16) 0.01290(14) 0.00195(11) 0.00671(11) 0.00312(12)
O01 0.0133(6) 0.0220(7) 0.0182(6) 0.0018(5) 0.0083(5) 0.0008(5)
O04 0.0167(7) 0.0243(7) 0.0159(6) -0.0001(5) 0.0084(5) 0.0012(6)
O05 0.0215(7) 0.0224(7) 0.0154(6) -0.0003(5) 0.0097(5) 0.0005(6)
N03 0.0120(7) 0.0141(7) 0.0139(6) 0.0007(5) 0.0051(5) 0.0000(6)
O02 0.0154(7) 0.0228(7) 0.0173(6) 0.0028(5) 0.0081(5) -0.0014(5)
O03 0.0149(6) 0.0161(6) 0.0161(6) -0.0006(5) 0.0087(5) -0.0011(5)
O06 0.0173(7) 0.0172(6) 0.0186(6) 0.0036(5) 0.0102(5) 0.0036(5)
N07 0.0122(7) 0.0137(7) 0.0123(6) -0.0011(5) 0.0041(5) 0.0010(6)
N02 0.0154(7) 0.0140(7) 0.0139(6) -0.0011(5) 0.0061(6) -0.0023(6)
N04 0.0148(7) 0.0166(8) 0.0171(7) -0.0027(6) 0.0057(6) -0.0033(6)
N05 0.0147(7) 0.0150(7) 0.0135(6) 0.0009(5) 0.0047(5) 0.0036(6)
N06 0.0168(8) 0.0150(7) 0.0163(7) 0.0002(6) 0.0039(6) 0.0032(6)
N01 0.0123(7) 0.0166(7) 0.0151(6) -0.0011(6) 0.0056(5) -0.0001(6)
N08 0.0172(8) 0.0152(7) 0.0144(6) 0.0017(5) 0.0066(6) 0.0043(6)
C05 0.0167(9) 0.0180(9) 0.0171(8) 0.0004(7) 0.0076(7) -0.0012(7)
C17 0.0145(8) 0.0143(8) 0.0147(7) 0.0006(6) 0.0036(6) 0.0021(7)
C14 0.0135(9) 0.0168(9) 0.0229(8) 0.0056(7) 0.0087(7) 0.0008(7)
C21 0.0174(9) 0.0156(9) 0.0170(8) 0.0042(7) 0.0073(7) 0.0036(7)
C11 0.0175(9) 0.0133(8) 0.0166(8) -0.0022(6) 0.0063(7) -0.0009(7)
C10 0.0171(9) 0.0154(9) 0.0217(9) 0.0001(7) 0.0050(7) 0.0026(7)
C38 0.0232(10) 0.0211(9) 0.0157(8) 0.0005(7) 0.0083(7) -0.0036(8)
C18 0.0194(9) 0.0231(10) 0.0201(8) -0.0034(7) 0.0096(7) 0.0014(8)
C02 0.0168(9) 0.0218(10) 0.0241(9) -0.0011(7) 0.0106(7) 0.0013(8)
C22 0.0226(10) 0.0176(9) 0.0266(9) 0.0035(7) 0.0120(8) -0.0019(8)
C33 0.0140(8) 0.0158(8) 0.0151(7) -0.0008(6) 0.0056(6) 0.0000(7)
C31 0.0196(10) 0.0152(9) 0.0277(9) 0.0023(7) 0.0058(8) 0.0029(7)
C15 0.0131(9) 0.0166(9) 0.0266(9) 0.0040(7) 0.0048(7) -0.0029(7)
C37 0.0173(9) 0.0153(9) 0.0125(7) -0.0013(6) 0.0037(6) -0.0012(7)
C26 0.0293(11) 0.0298(11) 0.0219(9) -0.0042(8) 0.0173(8) -0.0001(9)
C36 0.0212(10) 0.0118(8) 0.0182(8) -0.0003(6) 0.0035(7) 0.0008(7)
C27 0.0243(10) 0.0151(9) 0.0158(8) 0.0035(7) 0.0076(7) 0.0030(7)
C13 0.0115(8) 0.0140(8) 0.0158(7) 0.0039(6) 0.0058(6) 0.0012(6)
C24 0.0255(10) 0.0174(9) 0.0179(8) -0.0034(7) 0.0070(7) 0.0017(8)
C25 0.0238(10) 0.0160(9) 0.0172(8) 0.0003(7) 0.0095(7) 0.0044(7)
C16 0.0170(9) 0.0139(9) 0.0213(8) -0.0015(7) 0.0031(7) -0.0010(7)
C07 0.0157(9) 0.0145(8) 0.0167(8) -0.0003(6) 0.0069(7) -0.0034(7)
C39 0.0275(11) 0.0216(10) 0.0275(10) 0.0058(8) 0.0153(9) 0.0110(8)
C08 0.0225(10) 0.0187(9) 0.0171(8) 0.0018(7) 0.0086(7) -0.0046(8)
C35 0.0153(9) 0.0191(9) 0.0228(9) -0.0027(7) 0.0055(7) 0.0035(7)
C34 0.0157(9) 0.0226(10) 0.0212(8) -0.0015(7) 0.0093(7) 0.0015(7)
C01 0.0127(8) 0.0165(9) 0.0168(8) -0.0029(6) 0.0060(6) -0.0017(7)
C19 0.0297(12) 0.0236(11) 0.0333(11) -0.0094(9) 0.0150(9) -0.0142(9)
C09 0.0246(10) 0.0166(9) 0.0171(8) 0.0030(7) 0.0052(7) -0.0019(8)
C28 0.0399(13) 0.0185(10) 0.0205(9) -0.0006(7) 0.0142(9) -0.0011(9)
C30 0.0266(11) 0.0144(9) 0.0286(10) -0.0002(8) 0.0008(8) -0.0018(8)
C12 0.0172(9) 0.0277(11) 0.0209(8) -0.0017(8) 0.0094(7) 0.0031(8)
C23 0.0264(11) 0.0174(9) 0.0256(9) -0.0025(8) 0.0068(8) -0.0057(8)
C04 0.0209(10) 0.0205(10) 0.0215(9) 0.0042(7) 0.0080(7) 0.0019(8)
C20 0.0313(12) 0.0289(12) 0.0275(10) -0.0121(9) 0.0159(9) -0.0067(9)
C06 0.0244(11) 0.0325(12) 0.0244(9) 0.0079(8) 0.0147(8) 0.0035(9)
C40 0.0313(12) 0.0267(11) 0.0274(10) 0.0085(8) 0.0179(9) 0.0048(9)
C03 0.0178(9) 0.0207(10) 0.0273(9) 0.0012(8) 0.0085(8) 0.0053(8)
C29 0.0444(14) 0.0207(10) 0.0206(9) -0.0037(8) 0.0050(9) -0.0034(10)
C32 0.0253(11) 0.0241(11) 0.0480(14) -0.0044(10) 0.0194(10) -0.0016(9)

loop_
_atom_type_symbol
_atom_type_description
_atom_type_scat_dispersion_real
_atom_type_scat_dispersion_imag
_atom_type_scat_source
C C 0.0033 0.0016 'International Tables Vol C Tables 4.2.6.8 and 6.1.1.4'
H H 0.0000 0.0000 'International Tables Vol C Tables 4.2.6.8 and 6.1.1.4'
N N 0.0061 0.0033 'International Tables Vol C Tables 4.2.6.8 and 6.1.1.4'
O O 0.0106 0.0060 'International Tables Vol C Tables 4.2.6.8 and 6.1.1.4'
Ti Ti 0.2776 0.4457 'International Tables Vol C Tables 4.2.6.8 and 6.1.1.4'

loop_
_geom_angle_atom_site_label_1
_geom_angle_atom_site_label_2
_geom_angle_atom_site_label_3
_geom_angle
O01 Ti01 N03 96.18(6)
O01 Ti01 O03 138.47(6)
O01 Ti01 N02 136.89(6)
O01 Ti01 N01 61.17(6)
O01 Ti01 C13 121.87(6)
O01 Ti01 C07 105.78(6)
O01 Ti01 C01 29.95(6)
N03 Ti01 N02 84.02(6)
N03 Ti01 N01 82.67(6)
N03 Ti01 C13 32.03(6)
N03 Ti01 C07 89.77(6)
N03 Ti01 C01 87.95(6)
O02 Ti01 O01 76.09(6)
O02 Ti01 N03 96.23(6)
O02 Ti01 O03 137.35(6)
O02 Ti01 N02 61.13(6)
O02 Ti01 N01 136.73(6)
O02 Ti01 C13 118.72(6)
O02 Ti01 C07 29.88(6)
O02 Ti01 C01 105.59(6)
O03 Ti01 N03 62.56(6)
O03 Ti01 N02 79.25(6)
O03 Ti01 N01 80.08(6)
O03 Ti01 C13 30.63(5)
O03 Ti01 C07 109.09(6)
O03 Ti01 C01 109.75(6)
N02 Ti01 C13 78.29(6)
N02 Ti01 C07 31.26(6)
N02 Ti01 C01 163.42(6)
N04 Ti01 O01 102.34(7)
N04 Ti01 N03 156.69(7)
N04 Ti01 O02 101.83(7)
N04 Ti01 O03 94.13(6)
N04 Ti01 N02 91.86(7)
N04 Ti01 N01 93.90(7)
N04 Ti01 C13 124.68(7)
N04 Ti01 C07 98.57(7)
N04 Ti01 C01 101.08(7)
N01 Ti01 N02 158.88(6)
N01 Ti01 C13 81.74(6)
N01 Ti01 C07 163.82(6)
N01 Ti01 C01 31.29(5)
C13 Ti01 C07 99.35(6)
C13 Ti01 C01 102.18(6)
C07 Ti01 C01 134.64(6)
O04 Ti02 O06 138.04(6)
O04 Ti02 N07 96.09(6)
O04 Ti02 N05 61.24(6)
O04 Ti02 N06 137.41(6)
O04 Ti02 C21 29.95(5)
O04 Ti02 C33 120.06(7)
O04 Ti02 C27 106.37(6)
O05 Ti02 O04 76.39(6)
O05 Ti02 O06 138.75(6)
O05 Ti02 N07 99.23(6)
O05 Ti02 N05 137.55(6)
O05 Ti02 N06 61.49(6)
O05 Ti02 C21 106.33(6)
O05 Ti02 C33 122.75(6)
O05 Ti02 C27 30.05(6)
O06 Ti02 N07 62.30(6)
O06 Ti02 N05 79.99(6)
O06 Ti02 N06 79.58(6)
O06 Ti02 C21 110.17(6)
O06 Ti02 C33 30.55(6)
O06 Ti02 C27 110.45(6)
N07 Ti02 N05 83.74(6)
N07 Ti02 N06 85.22(6)
N07 Ti02 C21 90.70(6)
N07 Ti02 C33 31.76(6)
N07 Ti02 C27 94.09(6)
N05 Ti02 N06 159.49(6)
N05 Ti02 C21 31.30(6)
N05 Ti02 C33 80.27(6)
N05 Ti02 C27 166.94(6)
N06 Ti02 C21 166.15(6)
N06 Ti02 C33 81.24(6)
N06 Ti02 C27 31.50(6)
N08 Ti02 O04 102.47(7)
N08 Ti02 O05 98.43(7)
N08 Ti02 O06 94.59(6)
N08 Ti02 N07 156.89(7)
N08 Ti02 N05 93.15(7)
N08 Ti02 N06 90.25(7)
N08 Ti02 C21 98.51(7)
N08 Ti02 C33 125.14(7)
N08 Ti02 C27 93.77(7)
C33 Ti02 C21 102.07(7)
C33 Ti02 C27 104.57(6)
C27 Ti02 C21 136.26(6)
C01 O01 Ti01 99.69(11)
C21 O04 Ti02 99.38(11)
C27 O05 Ti02 99.71(11)
C17 N03 Ti01 148.46(13)
C17 N03 C13 121.93(16)
C13 N03 Ti01 89.24(11)
C07 O02 Ti01 100.15(11)
C13 O03 Ti01 95.52(10)
C33 O06 Ti02 96.44(11)
C33 N07 Ti02 89.35(11)
C33 N07 C37 120.85(16)
C37 N07 Ti02 149.80(13)
C11 N02 Ti01 151.76(13)
C11 N02 C07 120.89(16)
C07 N02 Ti01 87.35(12)
C19 N04 Ti01 118.20(13)
C20 N04 Ti01 128.83(14)
C20 N04 C19 112.97(17)
C21 N05 Ti02 87.92(11)
C25 N05 Ti02 151.33(14)
C25 N05 C21 120.64(17)
C31 N06 Ti02 152.34(14)
C31 N06 C27 120.33(17)
C27 N06 Ti02 87.10(12)
C05 N01 Ti01 152.30(13)
C01 N01 Ti01 87.45(11)
C01 N01 C05 119.97(17)
C39 N08 Ti02 119.87(13)
C40 N08 Ti02 127.52(14)
C40 N08 C39 112.56(16)
N01 C05 C04 120.52(18)
N01 C05 C06 117.33(17)
C04 C05 C06 122.15(18)
N03 C17 C18 116.63(17)
N03 C17 C16 119.77(17)
C16 C17 C18 123.59(17)
C15 C14 C13 116.84(18)
O04 C21 Ti02 50.67(9)
O04 C21 N05 111.42(17)
O04 C21 C22 126.56(18)
N05 C21 Ti02 60.78(10)
N05 C21 C22 122.01(17)
C22 C21 Ti02 176.22(15)
N02 C11 C10 120.11(17)
N02 C11 C12 117.90(16)
C10 C11 C12 121.98(18)
C11 C10 C09 119.18(19)
C03 C02 C01 117.15(18)
C23 C22 C21 117.27(19)
O06 C33 Ti02 53.01(9)
O06 C33 N07 111.90(16)
O06 C33 C34 126.91(17)
N07 C33 Ti02 58.89(10)
N07 C33 C34 121.19(17)
C34 C33 Ti02 179.48(16)
N06 C31 C30 120.1(2)
N06 C31 C32 118.01(19)
C30 C31 C32 121.9(2)
C14 C15 C16 121.62(18)
N07 C37 C38 116.43(17)
N07 C37 C36 120.49(17)
C36 C37 C38 123.08(18)
C37 C36 C35 119.26(18)
O05 C27 Ti02 50.25(9)
O05 C27 N06 111.51(16)
O05 C27 C28 125.99(19)
N06 C27 Ti02 61.40(10)
N06 C27 C28 122.5(2)
C28 C27 Ti02 174.42(17)
N03 C13 Ti01 58.73(10)
N03 C13 C14 120.93(17)
O03 C13 Ti01 53.85(9)
O03 C13 N03 112.33(16)
O03 C13 C14 126.74(17)
C14 C13 Ti01 174.75(13)
C25 C24 C23 119.50(18)
N05 C25 C26 117.31(18)
N05 C25 C24 120.15(19)
C24 C25 C26 122.54(18)
C17 C16 C15 118.90(18)
O02 C07 Ti01 49.97(8)
O02 C07 N02 111.34(16)
O02 C07 C08 126.62(17)
N02 C07 Ti01 61.39(10)
N02 C07 C08 122.03(18)
C08 C07 Ti01 176.10(15)
C09 C08 C07 116.90(18)
C34 C35 C36 120.30(18)
C35 C34 C33 117.91(18)
O01 C01 Ti01 50.36(9)
O01 C01 N01 111.44(16)
O01 C01 C02 126.09(17)
N01 C01 Ti01 61.26(10)
N01 C01 C02 122.47(17)
C02 C01 Ti01 174.41(14)
C08 C09 C10 120.79(18)
C29 C28 C27 116.9(2)
C29 C30 C31 119.5(2)
C22 C23 C24 120.4(2)
C05 C04 C03 119.46(18)
C02 C03 C04 120.43(19)
C28 C29 C30 120.5(2)

loop_
_geom_bond_atom_site_label_1
_geom_bond_atom_site_label_2
_geom_bond_distance
Ti01 O01 2.0181(15)
Ti01 N03 2.1693(17)
Ti01 O02 2.0088(14)
Ti01 O03 2.0589(14)
Ti01 N02 2.2696(17)
Ti01 N04 1.8732(17)
Ti01 N01 2.2672(17)
Ti01 C13 2.5380(19)
Ti01 C07 2.5824(19)
Ti01 C01 2.583(2)
Ti02 O04 2.0263(16)
Ti02 O05 2.0113(14)
Ti02 O06 2.0475(14)
Ti02 N07 2.1811(16)
Ti02 N05 2.2571(16)
Ti02 N06 2.2668(17)
Ti02 N08 1.8789(17)
Ti02 C21 2.584(2)
Ti02 C33 2.547(2)
Ti02 C27 2.579(2)
O01 C01 1.308(2)
O04 C21 1.308(2)
O05 C27 1.310(3)
N03 C17 1.343(2)
N03 C13 1.346(2)
O02 C07 1.307(2)
O03 C13 1.299(2)
O06 C33 1.303(2)
N07 C33 1.341(2)
N07 C37 1.351(2)
N02 C11 1.337(3)
N02 C07 1.341(2)
N04 C19 1.451(3)
N04 C20 1.440(3)
N05 C21 1.344(2)
N05 C25 1.340(2)
N06 C31 1.334(3)
N06 C27 1.349(3)
N01 C05 1.346(2)
N01 C01 1.343(2)
N08 C39 1.449(3)
N08 C40 1.442(3)
C05 C04 1.378(3)
C05 C06 1.488(3)
C17 C18 1.493(3)
C17 C16 1.374(3)
C14 C15 1.370(3)
C14 C13 1.406(3)
C21 C22 1.393(3)
C11 C10 1.385(3)
C11 C12 1.495(3)
C10 C09 1.392(3)
C38 C37 1.492(3)
C02 C01 1.398(3)
C02 C03 1.374(3)
C22 C23 1.379(3)
C33 C34 1.404(3)
C31 C30 1.389(3)
C31 C32 1.489(3)
C15 C16 1.397(3)
C37 C36 1.365(3)
C26 C25 1.490(3)
C36 C35 1.405(3)
C27 C28 1.388(3)
C24 C25 1.382(3)
C24 C23 1.386(3)
C07 C08 1.400(3)
C08 C09 1.374(3)
C35 C34 1.365(3)
C28 C29 1.382(3)
C30 C29 1.382(4)
C04 C03 1.392(3)
